data_2103388
loop_
_publ_author_name
'Marsh, Richard E.'

_publ_section_title
;
 The space groups of point group <i>C</i>~3~: some corrections, some
 comments
;
_journal_issue 5
_journal_name_full 'Acta Crystallographica Section B'
_journal_page_first 893
_journal_page_last 899
_journal_paper_doi 10.1107/S0108768102011758
_journal_volume 58
_journal_year 2002
_chemical_formula_moiety 'C6 H6 O2, 0.02(S O2)'
_chemical_formula_sum 'C6 H6 O2.04 S0.02'
_space_group_crystal_system trigonal
_space_group_IT_number 148
_space_group_name_Hall '-R 3'
_space_group_name_H-M_alt 'R -3 :H'
_cell_angle_alpha 90.0
_cell_angle_beta 90.0
_cell_angle_gamma 120.0
_cell_formula_units_Z 54
_cell_length_a 38.26
_cell_length_b 38.26
_cell_length_c 5.605
_cell_volume 7105.525
_cod_data_source_file bk0117.cif
_cod_data_source_block BOSVEK
_cod_original_sg_symbol_H-M 'R -3'
_cod_original_formula_sum 'C6 H6 O2.04 S.02'
_cod_database_code 2103388

loop_
_space_group_symop_id
_space_group_symop_operation_xyz
1 x,y,z
2 -y,x-y,z
3 -x+y,-x,z
4 -x,-y,-z
5 y,-x+y,-z
6 x-y,x,-z
7 x+2/3,y+1/3,z+1/3
8 -y+2/3,x-y+1/3,z+1/3
9 -x+y+2/3,-x+1/3,z+1/3
10 -x+2/3,-y+1/3,-z+1/3
11 y+2/3,-x+y+1/3,-z+1/3
12 x-y+2/3,x+1/3,-z+1/3
13 x+1/3,y+2/3,z+2/3
14 -y+1/3,x-y+2/3,z+2/3
15 -x+y+1/3,-x+2/3,z+2/3
16 -x+1/3,-y+2/3,-z+2/3
17 y+1/3,-x+y+2/3,-z+2/3
18 x-y+1/3,x+2/3,-z+2/3

loop_
_atom_site_label
_atom_site_type_symbol
_atom_site_fract_x
_atom_site_fract_y
_atom_site_fract_z
_atom_site_attached_hydrogens
O1 O 0.0652 0.0735 0.4932 1
O2 O 0.1570 0.1922 -0.1614 1
O3 O 0.2810 0.2382 0.1604 1
O4 O 0.2244 0.3164 0.7411 1
O5 O 0.1498 0.2602 0.8816 1
O6 O 0.0338 0.2298 0.1962 1
C1 C 0.0888 0.1024 0.3302 0
C2 C 0.1050 0.0940 0.1292 1
C3 C 0.1274 0.1244 -0.0325 1
C4 C 0.1341 0.1632 0.0050 0
C5 C 0.1180 0.1716 0.2054 1
C6 C 0.0950 0.1412 0.3665 1
C7 C 0.2672 0.2575 0.3041 0
C8 C 0.2894 0.2788 0.4993 1
C9 C 0.2761 0.2986 0.6508 1
C10 C 0.2396 0.2968 0.5940 0
C11 C 0.2170 0.2768 0.3978 1
C12 C 0.2313 0.2571 0.2491 1
C13 C 0.1208 0.2540 0.7106 0
C14 C 0.1269 0.2820 0.5380 1
C15 C 0.0974 0.2733 0.3668 1
C16 C 0.0620 0.2370 0.3736 0
C17 C 0.0546 0.2094 0.5524 1
C18 C 0.0836 0.2172 0.7258 1

loop_
_cod_changelog_entry_id
_cod_changelog_entry_author
_cod_changelog_entry_date
_cod_changelog_entry_text
1 'Vaitkus, Antanas' 2017-08-03T02:37:41+03:00
; 
 Added the '_cell_formula_units_Z' and '_chemical_formula_moiety' data items
 after consulting the original publication.
;
2 'Vaitkus, Antanas' 2018-06-14T07:04:30+03:00
;
 Updated space group information.
;
3 'Vaitkus, Antanas' 2018-06-14T07:22:53+03:00
;
 Marked attached hydrogen atoms.
;
4 'Vaitkus, Antanas' 2024-12-11T16:12:30+02:00
;
 Added the '_atom_site_type_symbol' data item.
;
